data_4328475
loop_
_publ_author_name
'Chhatra B. Khadka'
'Andreas Eichh\"ofer'
'Florian Weigend'
'John F. Corrigan'

_publ_contact_author_address
;Dept of Chemistry
The University of Western Ontario
London ON
N6A 5B7
;
_publ_contact_author_email corrigan@uwo.ca
_publ_contact_author_name 'J. Corrigan'
_publ_section_title
;
 Zinc Chalcogenolate Complexes as Precursors to ZnE and Mn/ZnE (E = S, Se)
 Clusters
;
_journal_name_full 'Inorganic Chemistry'
_journal_page_first 2747
_journal_page_last 2756
_journal_paper_doi 10.1021/ic200307g
_journal_volume 51
_journal_year 2012
_chemical_formula_sum 'C39.5 H103 Cl9 Mn5.6 N12 Se13 Zn8.4'
_chemical_formula_weight 2948.64
_chemical_name_systematic
; 
 ? 
;
_space_group_IT_number 152
_symmetry_cell_setting trigonal
_symmetry_space_group_name_Hall 'P 31 2"'
_symmetry_space_group_name_H-M 'P 31 2 1'
_atom_sites_solution_hydrogens geom
_atom_sites_solution_primary direct
_atom_sites_solution_secondary difmap
_audit_creation_method SHELXL-97
_cell_angle_alpha 90.00
_cell_angle_beta 90.00
_cell_angle_gamma 120.00
_cell_formula_units_Z 6
_cell_length_a 25.5250(3)
_cell_length_b 25.5250(3)
_cell_length_c 27.9532(5)
_cell_measurement_reflns_used 39451
_cell_measurement_temperature 150(2)
_cell_measurement_theta_max 25.03
_cell_measurement_theta_min 2.04
_cell_volume 15772.3(4)
_computing_cell_refinement 'DENZO-SMN (Otwinowski & Minor, 1997)'
_computing_data_collection 'COLLECT (Nonius, 1997-2001)'
_computing_data_reduction DENZO-SMN
_computing_molecular_graphics 'SHELXTL/PC (Sheldrick, 2001)'
_computing_publication_material 'SHELXTL '
_computing_structure_refinement 'SHELXL-97 (Sheldrick, 2008)'
_computing_structure_solution 'SHELXS-97 (Sheldrick, 2008)'
_diffrn_ambient_temperature 150(2)
_diffrn_measured_fraction_theta_full 0.998
_diffrn_measured_fraction_theta_max 0.998
_diffrn_measurement_device_type 'Nonius Kappa-CCD'
_diffrn_measurement_method '\f scans, and \w scans with \k offsets'
_diffrn_radiation_monochromator graphite
_diffrn_radiation_source 'fine-focus sealed tube'
_diffrn_radiation_type MoK\a
_diffrn_radiation_wavelength 0.71073
_diffrn_reflns_av_R_equivalents 0.0828
_diffrn_reflns_av_sigmaI/netI 0.1303
_diffrn_reflns_limit_h_max 30
_diffrn_reflns_limit_h_min -30
_diffrn_reflns_limit_k_max 25
_diffrn_reflns_limit_k_min -25
_diffrn_reflns_limit_l_max 31
_diffrn_reflns_limit_l_min -33
_diffrn_reflns_number 32468
_diffrn_reflns_theta_full 25.02
_diffrn_reflns_theta_max 25.02
_diffrn_reflns_theta_min 2.16
_exptl_absorpt_coefficient_mu 7.282
_exptl_absorpt_correction_T_max 0.582
_exptl_absorpt_correction_T_min 0.294
_exptl_absorpt_correction_type multi-scan
_exptl_absorpt_process_details 'DENZO-SMN (Otwinowski & Minor, 1997)'
_exptl_crystal_colour orange
_exptl_crystal_density_diffrn 1.863
_exptl_crystal_description block
_exptl_crystal_F_000 8211
_exptl_crystal_size_max 0.175
_exptl_crystal_size_mid 0.15
_exptl_crystal_size_min 0.075
_refine_diff_density_max 1.757
_refine_diff_density_min -1.177
_refine_diff_density_rms 0.202
_refine_ls_abs_structure_details 'Flack H D (1983), Acta Cryst. A39, 876-881'
_refine_ls_abs_structure_Flack -0.009(18)
_refine_ls_extinction_method none
_refine_ls_goodness_of_fit_ref 1.040
_refine_ls_hydrogen_treatment constr
_refine_ls_matrix_type full
_refine_ls_number_parameters 794
_refine_ls_number_reflns 18498
_refine_ls_number_restraints 0
_refine_ls_restrained_S_all 1.040
_refine_ls_R_factor_all 0.1254
_refine_ls_R_factor_gt 0.0625
_refine_ls_shift/su_max 0.003
_refine_ls_shift/su_mean 0.000
_refine_ls_structure_factor_coef Fsqd
_refine_ls_weighting_details 'calc w=1/[\s^2^(Fo^2^)+(0.0941P)^2^+7.4193P] where P=(Fo^2^+2Fc^2^)/3'
_refine_ls_weighting_scheme calc
_refine_ls_wR_factor_gt 0.1553
_refine_ls_wR_factor_ref 0.1864
_reflns_number_gt 11601
_reflns_number_total 18498
_reflns_threshold_expression >2sigma(I)
_cod_data_source_file ic200307g_si_002_4.cif
_cod_data_source_block 2d
_cod_original_cell_volume 15772.2(4)
_cod_original_sg_symbol_Hall 'P 31 2" '
_cod_original_formula_sum 'C39.50 H103 Cl9 Mn5.60 N12 Se13 Zn8.40'
_cod_database_code 4328475

loop_
_symmetry_equiv_pos_as_xyz
'x, y, z'
'-y, x-y, z+1/3'
'-x+y, -x, z+2/3'
'y, x, -z'
'x-y, -y, -z+2/3'
'-x, -x+y, -z+1/3'

loop_
_atom_site_label
_atom_site_type_symbol
_atom_site_fract_x
_atom_site_fract_y
_atom_site_fract_z
_atom_site_U_iso_or_equiv
_atom_site_adp_type
_atom_site_occupancy
_atom_site_symmetry_multiplicity
_atom_site_calc_flag
_atom_site_refinement_flags
_atom_site_disorder_assembly
_atom_site_disorder_group
Mn1 Mn 0.89168(10) 0.29931(11) 0.79722(8) 0.0334(6) Uani 1 1 d . . .
Mn2 Mn 0.91158(10) 0.34212(11) 1.02217(8) 0.0313(5) Uani 1 1 d . . .
Mn3 Mn 0.98584(10) 0.31837(10) 0.90972(7) 0.0375(5) Uani 0.60 1 d P . .
Mn4 Mn 0.96382(10) 0.51886(11) 0.88395(8) 0.0430(6) Uani 0.50 1 d P . .
Mn5 Mn 1.10410(10) 0.45044(10) 0.89306(7) 0.0380(5) Uani 0.50 1 d P . .
Mn6 Mn 1.03466(10) 0.49141(10) 0.96809(7) 0.0354(5) Uani 0.70 1 d P . .
Mn7 Mn 1.02001(10) 0.46114(9) 0.81176(8) 0.0368(5) Uani 0.60 1 d P . .
Mn8 Mn 0.86403(10) 0.37811(10) 0.90110(7) 0.0336(5) Uani 0.70 1 d P . .
Zn3 Zn 0.98584(10) 0.31837(10) 0.90972(7) 0.0375(5) Uani 0.40 1 d P . .
Zn4 Zn 0.96382(10) 0.51886(11) 0.88395(8) 0.0430(6) Uani 0.50 1 d P . .
Zn5 Zn 1.10410(10) 0.45044(10) 0.89306(7) 0.0380(5) Uani 0.50 1 d P . .
Zn6 Zn 1.03466(10) 0.49141(10) 0.96809(7) 0.0354(5) Uani 0.30 1 d P . .
Zn7 Zn 1.02001(10) 0.46114(9) 0.81176(8) 0.0368(5) Uani 0.40 1 d P . .
Zn8 Zn 0.86403(10) 0.37811(10) 0.90110(7) 0.0336(5) Uani 0.30 1 d P . .
Zn9 Zn 0.83007(9) 0.22769(9) 0.92227(7) 0.0409(5) Uani 1 1 d . . .
Zn10 Zn 1.05996(8) 0.34753(9) 0.79407(6) 0.0393(5) Uani 1 1 d . B .
Zn11 Zn 0.87433(8) 0.44003(9) 0.78137(7) 0.0374(5) Uani 1 1 d . . .
Zn12 Zn 1.12481(9) 0.59842(9) 0.87676(7) 0.0409(5) Uani 1 1 d . . .
Zn13 Zn 0.89342(8) 0.47955(9) 1.00163(6) 0.0370(5) Uani 1 1 d . . .
Zn14 Zn 1.07939(8) 0.38866(9) 1.01235(7) 0.0411(5) Uani 1 1 d . . .
Se1 Se 0.82070(7) 0.30286(7) 0.96660(6) 0.0393(4) Uani 1 1 d . . .
Se2 Se 0.90203(8) 0.23691(8) 0.86397(6) 0.0396(4) Uani 1 1 d . . .
Se3 Se 0.99157(7) 0.37448(8) 0.75817(6) 0.0399(4) Uani 1 1 d . . .
Se4 Se 1.08902(7) 0.35004(8) 0.87609(6) 0.0390(4) Uani 1 1 d . . .
Se5 Se 0.97306(7) 0.52540(8) 0.79620(6) 0.0396(4) Uani 1 1 d . . .
Se6 Se 0.82386(7) 0.34293(7) 0.81866(6) 0.0377(4) Uani 1 1 d . . .
Se7 Se 1.05009(8) 0.58977(8) 0.93296(6) 0.0413(4) Uani 1 1 d . . .
Se8 Se 1.13215(7) 0.52456(7) 0.82877(6) 0.0386(4) Uani 1 1 d . . .
Se9 Se 0.86261(7) 0.47448(8) 0.91977(6) 0.0383(4) Uani 1 1 d . . .
Se10 Se 0.96388(7) 0.45510(8) 1.03682(6) 0.0370(4) Uani 1 1 d . . .
Se11 Se 0.98188(7) 0.30351(8) 0.99814(6) 0.0393(4) Uani 1 1 d . . .
Se12 Se 1.13101(8) 0.48683(8) 0.97525(6) 0.0401(4) Uani 1 1 d . . .
Se13 Se 0.98027(7) 0.41798(7) 0.89706(5) 0.0339(4) Uani 1 1 d . . .
Cl1 Cl 0.8397(2) 0.2262(2) 0.73603(15) 0.0511(11) Uani 1 1 d . . .
Cl2 Cl 0.87286(19) 0.2983(2) 1.09900(15) 0.0472(11) Uani 1 1 d . . .
N1 N 0.7394(6) 0.1678(7) 0.8954(5) 0.051(4) Uani 1 1 d . . .
N2 N 0.8114(7) 0.1508(6) 0.9686(5) 0.048(4) Uani 1 1 d . . .
N3 N 1.0423(6) 0.2628(6) 0.7626(5) 0.049(4) Uani 1 1 d . . .
N4 N 1.1426(6) 0.3859(6) 0.7517(4) 0.040(3) Uani 1 1 d . . .
N5 N 0.8113(6) 0.4749(6) 0.7760(5) 0.041(3) Uani 1 1 d . . .
N6 N 0.8617(6) 0.4299(6) 0.7038(5) 0.040(3) Uani 1 1 d . . .
N7 N 1.2103(7) 0.6562(7) 0.9103(6) 0.051(4) Uani 1 1 d . . .
N8 N 1.1494(8) 0.6759(7) 0.8304(5) 0.060(4) Uani 1 1 d . . .
N9 N 0.8110(6) 0.4421(6) 1.0441(5) 0.041(3) Uani 1 1 d . . .
N10 N 0.9122(6) 0.5648(6) 1.0305(5) 0.043(4) Uani 1 1 d . . .
N11 N 1.1401(6) 0.3526(6) 1.0193(4) 0.042(3) Uani 1 1 d . . .
N12 N 1.0938(6) 0.4065(7) 1.0884(5) 0.045(4) Uani 1 1 d . . .
C1 C 0.7443(11) 0.1425(14) 0.8480(8) 0.140(15) Uani 1 1 d . . .
H1A H 0.7062 0.1054 0.8410 0.210 Uiso 1 1 calc R . .
H1B H 0.7773 0.1335 0.8493 0.210 Uiso 1 1 calc R . .
H1C H 0.7526 0.1724 0.8227 0.210 Uiso 1 1 calc R . .
C2 C 0.7048(10) 0.1998(10) 0.8903(9) 0.087(8) Uani 1 1 d . . .
H2A H 0.7233 0.2307 0.8653 0.130 Uiso 1 1 calc R . .
H2B H 0.7052 0.2190 0.9207 0.130 Uiso 1 1 calc R . .
H2C H 0.6629 0.1707 0.8814 0.130 Uiso 1 1 calc R . .
C3 C 0.7108(9) 0.1234(8) 0.9349(8) 0.072(7) Uani 1 1 d . . .
H3A H 0.6720 0.0888 0.9239 0.086 Uiso 1 1 calc R . .
H3B H 0.7024 0.1427 0.9622 0.086 Uiso 1 1 calc R . .
C4 C 0.7534(9) 0.1010(8) 0.9507(8) 0.072(7) Uani 1 1 d . . .
H4A H 0.7337 0.0703 0.9762 0.086 Uiso 1 1 calc R . .
H4B H 0.7613 0.0813 0.9232 0.086 Uiso 1 1 calc R . .
C5 C 0.8577(8) 0.1353(8) 0.9659(6) 0.050(5) Uani 1 1 d . . .
H5A H 0.8459 0.0987 0.9848 0.075 Uiso 1 1 calc R . .
H5B H 0.8956 0.1686 0.9785 0.075 Uiso 1 1 calc R . .
H5C H 0.8636 0.1278 0.9325 0.075 Uiso 1 1 calc R . .
C6 C 0.8056(11) 0.1654(10) 1.0197(7) 0.076(7) Uani 1 1 d . . .
H6A H 0.7950 0.1301 1.0398 0.115 Uiso 1 1 calc R . .
H6B H 0.7739 0.1763 1.0221 0.115 Uiso 1 1 calc R . .
H6C H 0.8442 0.1995 1.0305 0.115 Uiso 1 1 calc R . .
C7 C 0.9891(13) 0.2337(10) 0.7348(9) 0.108(11) Uani 1 1 d . B .
H7A H 0.9540 0.2123 0.7559 0.162 Uiso 0.50 1 calc PR A 1
H7B H 0.9914 0.2047 0.7131 0.162 Uiso 0.50 1 calc PR A 1
H7C H 0.9851 0.2639 0.7160 0.162 Uiso 0.50 1 calc PR A 1
H7D H 0.9924 0.2598 0.7079 0.162 Uiso 0.50 1 calc PR A 2
H7E H 0.9542 0.2258 0.7546 0.162 Uiso 0.50 1 calc PR A 2
H7F H 0.9838 0.1954 0.7226 0.162 Uiso 0.50 1 calc PR A 2
C8 C 1.056(2) 0.2299(19) 0.7913(15) 0.061(11) Uiso 0.50 1 d P B 1
H8A H 1.0285 0.2152 0.8185 0.091 Uiso 0.50 1 calc PR B 1
H8B H 1.0979 0.2550 0.8029 0.091 Uiso 0.50 1 calc PR B 1
H8C H 1.0532 0.1954 0.7734 0.091 Uiso 0.50 1 calc PR B 1
C9 C 1.0867(16) 0.2918(17) 0.7159(13) 0.051(9) Uiso 0.50 1 d P B 1
H9A H 1.0901 0.2592 0.6996 0.061 Uiso 0.50 1 calc PR B 1
H9B H 1.0676 0.3070 0.6933 0.061 Uiso 0.50 1 calc PR B 1
C8A C 1.022(2) 0.208(2) 0.8050(17) 0.081(14) Uiso 0.50 1 d P B 2
H8AA H 0.9820 0.1985 0.8180 0.121 Uiso 0.50 1 calc PR B 2
H8AB H 1.0516 0.2233 0.8307 0.121 Uiso 0.50 1 calc PR B 2
H8AC H 1.0190 0.1722 0.7906 0.121 Uiso 0.50 1 calc PR B 2
C9A C 1.106(2) 0.276(2) 0.7454(18) 0.079(13) Uiso 0.50 1 d P B 2
H9AA H 1.1278 0.2708 0.7727 0.095 Uiso 0.50 1 calc PR B 2
H9AB H 1.1008 0.2457 0.7207 0.095 Uiso 0.50 1 calc PR B 2
C10 C 1.1416(9) 0.3361(8) 0.7259(7) 0.061(5) Uani 1 1 d . B .
H10A H 1.1643 0.3518 0.6956 0.073 Uiso 0.50 1 calc PR C 1
H10B H 1.1628 0.3198 0.7451 0.073 Uiso 0.50 1 calc PR C 1
H10C H 1.1826 0.3448 0.7227 0.073 Uiso 0.50 1 d PR C 2
H10D H 1.1268 0.3358 0.6943 0.073 Uiso 0.50 1 d PR C 2
C11 C 1.1484(9) 0.4325(9) 0.7197(6) 0.059(5) Uani 1 1 d . B .
H11A H 1.1784 0.4394 0.6950 0.089 Uiso 1 1 calc R . .
H11B H 1.1614 0.4700 0.7377 0.089 Uiso 1 1 calc R . .
H11C H 1.1092 0.4200 0.7045 0.089 Uiso 1 1 calc R . .
C12 C 1.1963(7) 0.4153(11) 0.7829(7) 0.071(7) Uani 1 1 d . B .
H12A H 1.1931 0.3870 0.8079 0.107 Uiso 1 1 calc R . .
H12B H 1.1988 0.4513 0.7976 0.107 Uiso 1 1 calc R . .
H12C H 1.2327 0.4271 0.7637 0.107 Uiso 1 1 calc R . .
C13 C 0.7618(9) 0.4473(8) 0.8109(7) 0.053(5) Uani 1 1 d . . .
H13A H 0.7786 0.4534 0.8433 0.079 Uiso 1 1 calc R . .
H13B H 0.7370 0.4038 0.8045 0.079 Uiso 1 1 calc R . .
H13C H 0.7366 0.4661 0.8084 0.079 Uiso 1 1 calc R . .
C14 C 0.8418(9) 0.5416(8) 0.7821(7) 0.060(5) Uani 1 1 d . . .
H14A H 0.8144 0.5560 0.7720 0.090 Uiso 1 1 calc R . .
H14B H 0.8786 0.5609 0.7626 0.090 Uiso 1 1 calc R . .
H14C H 0.8525 0.5519 0.8158 0.090 Uiso 1 1 calc R . .
C15 C 0.7847(8) 0.4551(8) 0.7260(5) 0.044(4) Uani 1 1 d . . .
H15A H 0.7538 0.4115 0.7264 0.053 Uiso 1 1 calc R . .
H15B H 0.7648 0.4781 0.7161 0.053 Uiso 1 1 calc R . .
C16 C 0.8338(9) 0.4657(9) 0.6903(6) 0.053(5) Uani 1 1 d . . .
H16A H 0.8161 0.4539 0.6579 0.064 Uiso 1 1 calc R . .
H16B H 0.8648 0.5092 0.6897 0.064 Uiso 1 1 calc R . .
C17 C 0.9214(9) 0.4526(9) 0.6778(6) 0.064(6) Uani 1 1 d . . .
H17A H 0.9145 0.4507 0.6432 0.096 Uiso 1 1 calc R . .
H17B H 0.9388 0.4273 0.6862 0.096 Uiso 1 1 calc R . .
H17C H 0.9494 0.4945 0.6872 0.096 Uiso 1 1 calc R . .
C18 C 0.8239(8) 0.3667(8) 0.6926(6) 0.049(5) Uani 1 1 d . . .
H18A H 0.7835 0.3519 0.7062 0.074 Uiso 1 1 calc R . .
H18B H 0.8417 0.3438 0.7062 0.074 Uiso 1 1 calc R . .
H18C H 0.8207 0.3614 0.6578 0.074 Uiso 1 1 calc R . .
C19 C 1.2068(11) 0.6635(11) 0.9622(8) 0.091(8) Uani 1 1 d . . .
H19A H 1.2478 0.6869 0.9753 0.137 Uiso 1 1 calc R . .
H19B H 1.1858 0.6236 0.9774 0.137 Uiso 1 1 calc R . .
H19C H 1.1845 0.6849 0.9684 0.137 Uiso 1 1 calc R . .
C20 C 1.2534(8) 0.6354(9) 0.9010(7) 0.059(5) Uani 1 1 d . . .
H20A H 1.2533 0.6269 0.8668 0.088 Uiso 1 1 calc R . .
H20B H 1.2417 0.5985 0.9194 0.088 Uiso 1 1 calc R . .
H20C H 1.2941 0.6669 0.9106 0.088 Uiso 1 1 calc R . .
C21 C 1.2279(11) 0.7103(13) 0.8885(12) 0.102(9) Uani 1 1 d . . .
H21A H 1.2129 0.7319 0.9087 0.123 Uiso 1 1 calc R . .
H21B H 1.2726 0.7337 0.8903 0.123 Uiso 1 1 calc R . .
C22 C 1.2135(13) 0.7150(10) 0.8442(11) 0.120(12) Uani 1 1 d . . .
H22A H 1.2386 0.7058 0.8225 0.144 Uiso 1 1 calc R . .
H22B H 1.2246 0.7576 0.8385 0.144 Uiso 1 1 calc R . .
C23 C 1.1124(16) 0.7038(13) 0.8397(10) 0.133(14) Uani 1 1 d . . .
H23A H 1.1231 0.7368 0.8168 0.200 Uiso 1 1 calc R . .
H23B H 1.1199 0.7200 0.8723 0.200 Uiso 1 1 calc R . .
H23C H 1.0696 0.6734 0.8361 0.200 Uiso 1 1 calc R . .
C24 C 1.1477(8) 0.6628(9) 0.7792(7) 0.065(6) Uani 1 1 d . . .
H24A H 1.1066 0.6319 0.7701 0.098 Uiso 1 1 calc R . .
H24B H 1.1758 0.6480 0.7724 0.098 Uiso 1 1 calc R . .
H24C H 1.1597 0.6998 0.7608 0.098 Uiso 1 1 calc R . .
C25 C 0.7565(8) 0.4014(10) 1.0168(7) 0.070(6) Uani 1 1 d . . .
H25A H 0.7592 0.3665 1.0058 0.105 Uiso 1 1 calc R . .
H25B H 0.7529 0.4231 0.9891 0.105 Uiso 1 1 calc R . .
H25C H 0.7208 0.3876 1.0373 0.105 Uiso 1 1 calc R . .
C26 C 0.8134(9) 0.4103(9) 1.0859(7) 0.061(5) Uani 1 1 d . . .
H26A H 0.7817 0.4049 1.1084 0.092 Uiso 1 1 calc R . .
H26B H 0.8531 0.4337 1.1012 0.092 Uiso 1 1 calc R . .
H26C H 0.8072 0.3706 1.0764 0.092 Uiso 1 1 calc R . .
C27 C 0.8091(8) 0.4994(8) 1.0597(8) 0.054(5) Uani 1 1 d . . .
H27A H 0.7914 0.5120 1.0337 0.065 Uiso 1 1 calc R . .
H27B H 0.7832 0.4901 1.0883 0.065 Uiso 1 1 calc R . .
C28 C 0.8698(8) 0.5483(8) 1.0704(7) 0.052(5) Uani 1 1 d . . .
H28A H 0.8858 0.5363 1.0980 0.062 Uiso 1 1 calc R . .
H28B H 0.8674 0.5844 1.0801 0.062 Uiso 1 1 calc R . .
C29 C 0.9026(11) 0.6044(9) 0.9936(7) 0.079(7) Uani 1 1 d . . .
H29A H 0.9116 0.6427 1.0085 0.118 Uiso 1 1 calc R . .
H29B H 0.8605 0.5830 0.9826 0.118 Uiso 1 1 calc R . .
H29C H 0.9297 0.6125 0.9662 0.118 Uiso 1 1 calc R . .
C30 C 0.9728(8) 0.5988(8) 1.0510(6) 0.047(4) Uani 1 1 d . . .
H30A H 0.9781 0.6359 1.0658 0.071 Uiso 1 1 calc R . .
H30B H 1.0029 0.6092 1.0256 0.071 Uiso 1 1 calc R . .
H30C H 0.9781 0.5741 1.0752 0.071 Uiso 1 1 calc R . .
C31 C 1.1155(9) 0.2937(10) 0.9996(8) 0.071(6) Uani 1 1 d . . .
H31A H 1.1456 0.2807 1.0014 0.107 Uiso 1 1 calc R . .
H31B H 1.1045 0.2943 0.9661 0.107 Uiso 1 1 calc R . .
H31C H 1.0794 0.2656 1.0178 0.107 Uiso 1 1 calc R . .
C32 C 1.1983(9) 0.3965(11) 0.9967(9) 0.088(8) Uani 1 1 d . . .
H32A H 1.2249 0.3791 0.9953 0.132 Uiso 1 1 calc R . .
H32B H 1.2178 0.4338 1.0156 0.132 Uiso 1 1 calc R . .
H32C H 1.1908 0.4057 0.9642 0.132 Uiso 1 1 calc R . .
C33 C 1.1437(10) 0.3471(10) 1.0720(6) 0.060(6) Uani 1 1 d . . .
H33A H 1.1087 0.3083 1.0824 0.072 Uiso 1 1 calc R . .
H33B H 1.1809 0.3456 1.0795 0.072 Uiso 1 1 calc R . .
C34 C 1.1444(11) 0.3919(11) 1.0976(8) 0.080(7) Uani 1 1 d . . .
H34A H 1.1836 0.4292 1.0918 0.096 Uiso 1 1 calc R . .
H34B H 1.1432 0.3818 1.1319 0.096 Uiso 1 1 calc R . .
C35 C 1.1132(11) 0.4703(11) 1.1009(7) 0.079(7) Uani 1 1 d . . .
H35A H 1.0824 0.4799 1.0901 0.119 Uiso 1 1 calc R . .
H35B H 1.1518 0.4974 1.0852 0.119 Uiso 1 1 calc R . .
H35C H 1.1180 0.4755 1.1356 0.119 Uiso 1 1 calc R . .
C36 C 1.0419(8) 0.3660(12) 1.1160(7) 0.090(8) Uani 1 1 d . . .
H36A H 1.0508 0.3752 1.1501 0.135 Uiso 1 1 calc R . .
H36B H 1.0319 0.3243 1.1099 0.135 Uiso 1 1 calc R . .
H36C H 1.0075 0.3710 1.1071 0.135 Uiso 1 1 calc R . .
C1S C 1.0000 0.4940(10) 1.1667 0.057(7) Uani 1 2 d S . .
Cl1S Cl 0.9391(3) 0.5039(3) 1.18383(19) 0.0768(16) Uani 1 1 d . . .
C2S C 0.9254(11) 0.1960(15) 1.1096(12) 0.128(12) Uani 1 1 d . . .
H2S1 H 0.9097 0.2028 1.0793 0.153 Uiso 1 1 calc R . .
H2S2 H 0.9445 0.2345 1.1277 0.153 Uiso 1 1 calc R . .
Cl2S Cl 0.9759(11) 0.1788(9) 1.0975(9) 0.401(16) Uani 1 1 d . . .
Cl3S Cl 0.8679(6) 0.1443(5) 1.1412(4) 0.181(4) Uani 1 1 d . . .
C3S C 0.9049(17) 0.7535(17) 1.1073(13) 0.157(14) Uiso 1 1 d . . .
H3S1 H 0.9117 0.7877 1.1280 0.188 Uiso 1 1 calc R . .
H3S2 H 0.8623 0.7203 1.1090 0.188 Uiso 1 1 calc R . .
Cl4S Cl 0.9576(7) 0.7294(7) 1.1160(6) 0.239(6) Uiso 1 1 d . . .
Cl5S Cl 0.9327(12) 0.7760(11) 1.0459(9) 0.387(13) Uiso 1 1 d . . .
C4S C 0.6728(10) 0.3228(11) 0.9083(8) 0.088(8) Uani 1 1 d . . .
H4S1 H 0.6848 0.3154 0.8764 0.106 Uiso 1 1 calc R . .
H4S2 H 0.7066 0.3326 0.9306 0.106 Uiso 1 1 calc R . .
Cl6S Cl 0.6158(5) 0.2632(6) 0.9256(10) 0.384(16) Uani 1 1 d . . .
Cl7S Cl 0.6626(3) 0.3846(3) 0.9044(2) 0.0779(16) Uani 1 1 d . . .

loop_
_atom_site_aniso_label
_atom_site_aniso_U_11
_atom_site_aniso_U_22
_atom_site_aniso_U_33
_atom_site_aniso_U_23
_atom_site_aniso_U_13
_atom_site_aniso_U_12
Mn1 0.0334(13) 0.0374(14) 0.0265(12) 0.0019(11) -0.0013(11) 0.0154(11)
Mn2 0.0295(13) 0.0379(14) 0.0249(12) 0.0000(11) -0.0024(10) 0.0157(11)
Mn3 0.0379(13) 0.0429(13) 0.0282(12) -0.0001(10) -0.0006(10) 0.0177(11)
Mn4 0.0407(13) 0.0506(14) 0.0321(12) -0.0002(11) -0.0003(10) 0.0186(11)
Mn5 0.0436(13) 0.0396(12) 0.0278(11) -0.0019(10) -0.0005(10) 0.0186(11)
Mn6 0.0360(13) 0.0426(13) 0.0270(11) 0.0002(10) 0.0031(10) 0.0193(11)
Mn7 0.0375(13) 0.0372(12) 0.0327(12) 0.0010(10) -0.0007(10) 0.0164(10)
Mn8 0.0353(12) 0.0382(13) 0.0262(11) -0.0014(10) -0.0017(10) 0.0175(11)
Zn3 0.0379(13) 0.0429(13) 0.0282(12) -0.0001(10) -0.0006(10) 0.0177(11)
Zn4 0.0407(13) 0.0506(14) 0.0321(12) -0.0002(11) -0.0003(10) 0.0186(11)
Zn5 0.0436(13) 0.0396(12) 0.0278(11) -0.0019(10) -0.0005(10) 0.0186(11)
Zn6 0.0360(13) 0.0426(13) 0.0270(11) 0.0002(10) 0.0031(10) 0.0193(11)
Zn7 0.0375(13) 0.0372(12) 0.0327(12) 0.0010(10) -0.0007(10) 0.0164(10)
Zn8 0.0353(12) 0.0382(13) 0.0262(11) -0.0014(10) -0.0017(10) 0.0175(11)
Zn9 0.0419(11) 0.0427(11) 0.0310(10) 0.0014(9) -0.0013(9) 0.0160(10)
Zn10 0.0398(11) 0.0468(12) 0.0300(10) -0.0020(9) 0.0000(9) 0.0207(10)
Zn11 0.0384(11) 0.0429(11) 0.0309(10) 0.0023(9) 0.0005(9) 0.0202(10)
Zn12 0.0412(11) 0.0379(11) 0.0388(11) -0.0024(9) 0.0026(9) 0.0163(9)
Zn13 0.0389(11) 0.0442(11) 0.0290(10) -0.0031(9) -0.0007(9) 0.0217(9)
Zn14 0.0381(11) 0.0511(12) 0.0318(10) 0.0020(9) -0.0005(9) 0.0205(10)
Se1 0.0390(10) 0.0440(10) 0.0322(9) 0.0017(8) 0.0003(8) 0.0186(8)
Se2 0.0438(10) 0.0408(10) 0.0311(9) -0.0004(8) -0.0019(8) 0.0187(8)
Se3 0.0408(10) 0.0437(10) 0.0315(9) 0.0010(8) -0.0017(8) 0.0185(8)
Se4 0.0407(10) 0.0469(10) 0.0314(9) -0.0005(8) -0.0008(8) 0.0234(8)
Se5 0.0395(10) 0.0398(10) 0.0358(9) 0.0026(8) 0.0001(8) 0.0170(8)
Se6 0.0396(10) 0.0395(9) 0.0316(9) 0.0008(8) -0.0002(8) 0.0179(8)
Se7 0.0407(10) 0.0442(10) 0.0368(10) -0.0040(8) 0.0007(8) 0.0195(8)
Se8 0.0385(10) 0.0381(9) 0.0345(9) -0.0022(8) 0.0020(8) 0.0156(8)
Se9 0.0413(10) 0.0448(10) 0.0311(9) -0.0019(8) -0.0026(8) 0.0233(8)
Se10 0.0360(9) 0.0443(10) 0.0298(8) -0.0011(8) -0.0019(7) 0.0194(8)
Se11 0.0398(9) 0.0466(10) 0.0302(9) 0.0020(8) 0.0005(8) 0.0207(8)
Se12 0.0394(10) 0.0456(10) 0.0301(9) -0.0005(8) -0.0009(8) 0.0174(8)
Se13 0.0345(9) 0.0382(9) 0.0268(8) -0.0015(7) -0.0019(7) 0.0165(8)
Cl1 0.049(3) 0.059(3) 0.038(2) -0.004(2) -0.005(2) 0.021(2)
Cl2 0.049(3) 0.057(3) 0.033(2) 0.009(2) 0.006(2) 0.024(2)
N1 0.037(8) 0.048(9) 0.041(9) 0.001(7) -0.015(7) 0.002(7)
N2 0.068(10) 0.032(8) 0.023(7) -0.005(6) -0.013(7) 0.009(8)
N3 0.049(9) 0.054(9) 0.034(8) -0.020(7) 0.007(7) 0.018(8)
N4 0.041(8) 0.049(9) 0.024(7) 0.001(7) 0.003(6) 0.018(7)
N5 0.034(8) 0.053(9) 0.036(8) 0.007(7) 0.005(7) 0.021(7)
N6 0.057(9) 0.036(8) 0.030(7) 0.001(6) 0.008(7) 0.026(7)
N7 0.046(9) 0.041(9) 0.061(11) -0.011(8) -0.012(8) 0.017(8)
N8 0.085(13) 0.053(10) 0.034(9) -0.002(8) -0.003(9) 0.030(10)
N9 0.031(8) 0.051(9) 0.039(8) 0.006(7) 0.017(7) 0.019(7)
N10 0.047(9) 0.046(9) 0.036(8) 0.009(7) 0.004(7) 0.023(7)
N11 0.053(9) 0.046(9) 0.024(7) 0.004(7) -0.006(7) 0.023(8)
N12 0.029(8) 0.065(10) 0.041(8) 0.000(8) -0.005(7) 0.022(7)
C1 0.073(17) 0.18(3) 0.052(15) -0.051(18) -0.012(13) -0.028(18)
C2 0.080(16) 0.072(16) 0.087(18) 0.002(14) -0.036(14) 0.022(14)
C3 0.068(14) 0.039(11) 0.091(17) 0.023(11) -0.028(13) 0.014(11)
C4 0.057(13) 0.044(12) 0.068(14) 0.016(11) -0.014(11) -0.010(10)
C5 0.065(13) 0.052(11) 0.046(11) -0.002(9) -0.004(10) 0.039(10)
C6 0.099(18) 0.077(15) 0.049(13) -0.005(11) 0.015(12) 0.041(14)
C7 0.17(3) 0.064(15) 0.11(2) -0.061(15) -0.09(2) 0.067(17)
C10 0.067(13) 0.046(12) 0.064(13) -0.022(11) 0.004(11) 0.024(11)
C11 0.068(13) 0.072(14) 0.043(11) 0.014(10) 0.015(10) 0.039(12)
C12 0.025(10) 0.117(19) 0.048(12) 0.016(12) 0.007(9) 0.019(11)
C13 0.066(13) 0.056(12) 0.055(12) 0.007(10) 0.012(11) 0.044(11)
C14 0.060(13) 0.050(12) 0.071(14) 0.002(11) -0.003(11) 0.029(11)
C15 0.061(12) 0.048(11) 0.026(9) -0.007(8) -0.019(9) 0.030(9)
C16 0.076(14) 0.068(13) 0.034(10) -0.009(9) -0.015(10) 0.050(12)
C17 0.085(15) 0.081(15) 0.031(10) 0.004(10) -0.012(11) 0.045(13)
C18 0.057(12) 0.054(12) 0.040(11) -0.010(9) -0.005(9) 0.031(10)
C19 0.082(17) 0.106(19) 0.086(18) -0.060(16) -0.020(14) 0.047(15)
C20 0.045(11) 0.060(13) 0.065(13) -0.001(11) -0.007(10) 0.022(10)
C21 0.057(16) 0.11(2) 0.14(3) 0.01(2) -0.029(17) 0.040(16)
C22 0.12(2) 0.044(14) 0.10(2) -0.007(15) -0.02(2) -0.030(15)
C23 0.23(4) 0.14(3) 0.11(2) 0.07(2) 0.09(2) 0.16(3)
C24 0.047(12) 0.061(13) 0.066(14) 0.016(11) -0.001(11) 0.011(10)
C25 0.040(12) 0.098(17) 0.052(12) -0.021(12) -0.003(10) 0.019(11)
C26 0.071(14) 0.070(14) 0.053(13) 0.009(11) 0.015(11) 0.044(12)
C27 0.048(12) 0.040(11) 0.073(14) -0.009(10) 0.011(10) 0.021(9)
C28 0.045(11) 0.046(11) 0.066(13) 0.002(10) 0.018(10) 0.023(9)
C29 0.15(2) 0.075(15) 0.046(12) -0.029(11) -0.047(13) 0.080(16)
C30 0.051(11) 0.058(12) 0.038(10) 0.002(9) -0.006(9) 0.032(10)
C31 0.052(13) 0.086(17) 0.086(16) 0.004(14) -0.013(12) 0.042(13)
C32 0.048(13) 0.11(2) 0.11(2) 0.006(16) 0.007(13) 0.045(14)
C33 0.078(14) 0.104(17) 0.027(9) -0.009(11) -0.018(10) 0.067(14)
C34 0.090(17) 0.100(19) 0.065(15) 0.006(14) -0.021(13) 0.060(15)
C35 0.114(19) 0.12(2) 0.034(11) -0.027(12) -0.019(12) 0.084(17)
C36 0.035(11) 0.16(2) 0.038(12) -0.009(14) 0.002(10) 0.021(14)
C1S 0.044(15) 0.047(12) 0.08(2) 0.001(7) 0.001(15) 0.022(8)
Cl1S 0.091(4) 0.116(5) 0.052(3) -0.011(3) -0.007(3) 0.073(4)
C2S 0.065(17) 0.16(3) 0.16(3) 0.03(3) -0.009(19) 0.06(2)
Cl2S 0.42(3) 0.32(2) 0.53(4) 0.29(3) 0.19(3) 0.24(2)
Cl3S 0.219(12) 0.184(10) 0.156(9) 0.024(8) 0.043(9) 0.114(10)
C4S 0.082(17) 0.095(18) 0.049(13) 0.023(13) -0.005(12) 0.015(15)
Cl6S 0.099(8) 0.158(11) 0.88(5) 0.210(19) 0.036(16) 0.056(8)
Cl7S 0.077(4) 0.089(4) 0.071(4) -0.006(3) 0.004(3) 0.044(3)

loop_
_atom_type_symbol
_atom_type_description
_atom_type_scat_dispersion_real
_atom_type_scat_dispersion_imag
_atom_type_scat_source
C C 0.0033 0.0016 'International Tables Vol C Tables 4.2.6.8 and 6.1.1.4'
N N 0.0061 0.0033 'International Tables Vol C Tables 4.2.6.8 and 6.1.1.4'
Cl Cl 0.1484 0.1585 'International Tables Vol C Tables 4.2.6.8 and 6.1.1.4'
Mn Mn 0.3368 0.7283 'International Tables Vol C Tables 4.2.6.8 and 6.1.1.4'
Zn Zn 0.2839 1.4301 'International Tables Vol C Tables 4.2.6.8 and 6.1.1.4'
Se Se -0.0929 2.2259 'International Tables Vol C Tables 4.2.6.8 and 6.1.1.4'
H H 0.0000 0.0000 'International Tables Vol C Tables 4.2.6.8 and 6.1.1.4'

loop_
_geom_angle_atom_site_label_1
_geom_angle_atom_site_label_2
_geom_angle_atom_site_label_3
_geom_angle
_geom_angle_site_symmetry_3
Cl1 Mn1 Se3 103.76(14) .
Cl1 Mn1 Se2 103.12(14) .
Se3 Mn1 Se2 114.00(10) .
Cl1 Mn1 Se6 106.01(14) .
Se3 Mn1 Se6 114.44(10) .
Se2 Mn1 Se6 113.89(10) .
Cl2 Mn2 Se11 105.27(14) .
Cl2 Mn2 Se10 104.27(14) .
Se11 Mn2 Se10 114.42(10) .
Cl2 Mn2 Se1 106.35(14) .
Se11 Mn2 Se1 111.64(10) .
Se10 Mn2 Se1 113.87(10) .
Se2 Mn3 Se11 115.67(10) .
Se2 Mn3 Se4 113.82(10) .
Se11 Mn3 Se4 112.02(9) .
Se2 Mn3 Se13 107.49(9) .
Se11 Mn3 Se13 105.16(9) .
Se4 Mn3 Se13 101.07(9) .
Se7 Mn4 Se9 117.50(10) .
Se7 Mn4 Se5 119.09(10) .
Se9 Mn4 Se5 118.72(10) .
Se7 Mn4 Se13 96.44(9) .
Se9 Mn4 Se13 97.34(9) .
Se5 Mn4 Se13 97.93(9) .
Se7 Mn4 Mn7 104.25(9) .
Se9 Mn4 Mn7 130.50(10) .
Se5 Mn4 Mn7 50.10(7) .
Se13 Mn4 Mn7 50.51(6) .
Se7 Mn4 Mn8 130.87(10) .
Se9 Mn4 Mn8 50.59(7) .
Se5 Mn4 Mn8 102.62(9) .
Se13 Mn4 Mn8 50.49(6) .
Mn7 Mn4 Mn8 82.45(8) .
Se4 Mn5 Se8 120.11(10) .
Se4 Mn5 Se12 116.65(10) .
Se8 Mn5 Se12 118.64(10) .
Se4 Mn5 Se13 97.65(9) .
Se8 Mn5 Se13 96.17(9) .
Se12 Mn5 Se13 97.70(9) .
Se4 Mn5 Mn7 100.93(8) .
Se8 Mn5 Mn7 50.71(7) .
Se12 Mn5 Mn7 134.56(10) .
Se13 Mn5 Mn7 50.42(6) .
Se4 Mn5 Mn6 129.84(10) .
Se8 Mn5 Mn6 102.84(9) .
Se12 Mn5 Mn6 50.49(7) .
Se13 Mn5 Mn6 50.20(6) .
Mn7 Mn5 Mn6 86.23(8) .
Se10 Mn6 Se12 117.75(10) .
Se10 Mn6 Se7 113.19(10) .
Se12 Mn6 Se7 113.78(10) .
Se10 Mn6 Se13 107.18(10) .
Se12 Mn6 Se13 102.01(9) .
Se7 Mn6 Se13 100.39(9) .
Se10 Mn6 Mn5 142.74(10) .
Se12 Mn6 Mn5 48.25(6) .
Se7 Mn6 Mn5 103.27(8) .
Se13 Mn6 Mn5 56.95(7) .
Se3 Mn7 Se5 117.38(10) .
Se3 Mn7 Se8 114.84(10) .
Se5 Mn7 Se8 111.83(10) .
Se3 Mn7 Se13 107.40(9) .
Se5 Mn7 Se13 102.87(9) .
Se8 Mn7 Se13 100.08(9) .
Se3 Mn7 Mn4 142.40(10) .
Se5 Mn7 Mn4 48.90(7) .
Se8 Mn7 Mn4 102.07(9) .
Se13 Mn7 Mn4 56.88(7) .
Se3 Mn7 Mn5 105.20(9) .
Se5 Mn7 Mn5 137.13(10) .
Se8 Mn7 Mn5 48.32(7) .
Se13 Mn7 Mn5 57.04(7) .
Mn4 Mn7 Mn5 93.70(8) .
Se1 Mn8 Se6 117.31(10) .
Se1 Mn8 Se9 112.52(10) .
Se6 Mn8 Se9 109.65(10) .
Se1 Mn8 Se13 108.28(9) .
Se6 Mn8 Se13 106.38(9) .
Se9 Mn8 Se13 101.27(9) .
Se1 Mn8 Mn4 140.21(10) .
Se6 Mn8 Mn4 102.47(9) .
Se9 Mn8 Mn4 48.53(7) .
Se13 Mn8 Mn4 56.72(7) .
N1 Zn9 N2 84.0(5) .
N1 Zn9 Se2 109.3(4) .
N2 Zn9 Se2 107.8(4) .
N1 Zn9 Se1 104.2(4) .
N2 Zn9 Se1 110.3(4) .
Se2 Zn9 Se1 131.08(10) .
N3 Zn10 N4 84.2(5) .
N3 Zn10 Se3 107.4(4) .
N4 Zn10 Se3 108.9(4) .
N3 Zn10 Se4 108.8(4) .
N4 Zn10 Se4 106.9(3) .
Se3 Zn10 Se4 130.76(10) .
N6 Zn11 N5 83.4(5) .
N6 Zn11 Se6 109.8(4) .
N5 Zn11 Se6 109.0(4) .
N6 Zn11 Se5 107.7(4) .
N5 Zn11 Se5 107.0(4) .
Se6 Zn11 Se5 130.01(10) .
N7 Zn12 N8 84.5(6) .
N7 Zn12 Se7 105.4(4) .
N8 Zn12 Se7 109.2(5) .
N7 Zn12 Se8 109.5(4) .
N8 Zn12 Se8 106.3(4) .
Se7 Zn12 Se8 131.81(10) .
N10 Zn13 N9 85.2(5) .
N10 Zn13 Se10 107.1(4) .
N9 Zn13 Se10 110.5(4) .
N10 Zn13 Se9 108.4(4) .
N9 Zn13 Se9 106.1(4) .
Se10 Zn13 Se9 130.29(9) .
N12 Zn14 N11 85.3(5) .
N12 Zn14 Se11 110.2(4) .
N11 Zn14 Se11 105.7(4) .
N12 Zn14 Se12 104.9(4) .
N11 Zn14 Se12 110.2(4) .
Se11 Zn14 Se12 131.08(10) .
Zn9 Se1 Mn8 93.10(9) .
Zn9 Se1 Mn2 101.24(9) .
Mn8 Se1 Mn2 100.38(9) .
Zn9 Se2 Mn3 91.70(9) .
Zn9 Se2 Mn1 104.31(9) .
Mn3 Se2 Mn1 99.78(9) .
Zn10 Se3 Mn7 94.20(9) .
Zn10 Se3 Mn1 101.72(9) .
Mn7 Se3 Mn1 98.65(9) .
Zn10 Se4 Mn5 95.62(9) .
Zn10 Se4 Mn3 95.06(9) .
Mn5 Se4 Mn3 81.66(9) .
Zn11 Se5 Mn4 95.10(9) .
Zn11 Se5 Mn7 93.68(9) .
Mn4 Se5 Mn7 81.00(9) .
Zn11 Se6 Mn8 96.79(9) .
Zn11 Se6 Mn1 102.62(9) .
Mn8 Se6 Mn1 97.30(9) .
Zn12 Se7 Mn4 94.67(9) .
Zn12 Se7 Mn6 93.88(9) .
Mn4 Se7 Mn6 81.26(9) .
Zn12 Se8 Mn5 95.14(9) .
Zn12 Se8 Mn7 95.75(9) .
Mn5 Se8 Mn7 80.96(8) .
Zn13 Se9 Mn4 97.07(9) .
Zn13 Se9 Mn8 94.90(9) .
Mn4 Se9 Mn8 80.88(9) .
Zn13 Se10 Mn6 94.95(9) .
Zn13 Se10 Mn2 101.17(9) .
Mn6 Se10 Mn2 99.85(9) .
Zn14 Se11 Mn3 94.71(9) .
Zn14 Se11 Mn2 102.79(9) .
Mn3 Se11 Mn2 100.74(9) .
Zn14 Se12 Mn5 96.08(9) .
Zn14 Se12 Mn6 92.49(9) .
Mn5 Se12 Mn6 81.26(9) .
Mn6 Se13 Mn7 115.98(9) .
Mn6 Se13 Mn8 109.89(9) .
Mn7 Se13 Mn8 109.26(9) .
Mn6 Se13 Mn3 108.96(9) .
Mn7 Se13 Mn3 109.40(9) .
Mn8 Se13 Mn3 102.50(9) .
Mn6 Se13 Mn4 73.28(8) .
Mn7 Se13 Mn4 72.60(8) .
Mn8 Se13 Mn4 72.80(8) .
Mn3 Se13 Mn4 175.30(10) .
Mn6 Se13 Mn5 72.85(8) .
Mn7 Se13 Mn5 72.54(7) .
Mn8 Se13 Mn5 174.92(9) .
Mn3 Se13 Mn5 72.44(7) .
Mn4 Se13 Mn5 112.26(8) .
C2 N1 C3 106.9(16) .
C2 N1 C1 110.5(19) .
C3 N1 C1 116.3(19) .
C2 N1 Zn9 111.4(12) .
C3 N1 Zn9 102.9(10) .
C1 N1 Zn9 108.6(12) .
C5 N2 C4 110.8(16) .
C5 N2 C6 108.6(15) .
C4 N2 C6 110.9(16) .
C5 N2 Zn9 112.2(11) .
C4 N2 Zn9 104.2(11) .
C6 N2 Zn9 110.1(12) .
C8 N3 C7 119(2) .
C8 N3 C9A 75(3) .
C7 N3 C9A 124(2) .
C8 N3 C9 115(3) .
C7 N3 C9 94(2) .
C9A N3 C9 41.4(19) .
C8 N3 C8A 30(2) .
C7 N3 C8A 97(2) .
C9A N3 C8A 105(3) .
C9 N3 C8A 142(2) .
C8 N3 Zn10 113(2) .
C7 N3 Zn10 114.5(13) .
C9A N3 Zn10 103.9(19) .
C9 N3 Zn10 96.9(15) .
C8A N3 Zn10 111.0(18) .
C11 N4 C10 111.3(14) .
C11 N4 C12 105.2(15) .
C10 N4 C12 110.2(16) .
C11 N4 Zn10 112.7(11) .
C10 N4 Zn10 106.8(11) .
C12 N4 Zn10 110.7(10) .
C13 N5 C14 107.8(14) .
C13 N5 C15 108.5(14) .
C14 N5 C15 112.2(13) .
C13 N5 Zn11 112.8(10) .
C14 N5 Zn11 112.7(10) .
C15 N5 Zn11 102.8(9) .
C18 N6 C16 112.4(14) .
C18 N6 C17 107.8(13) .
C16 N6 C17 110.3(13) .
C18 N6 Zn11 108.9(10) .
C16 N6 Zn11 105.7(10) .
C17 N6 Zn11 111.7(10) .
C21 N7 C20 111.1(18) .
C21 N7 C19 109(2) .
C20 N7 C19 108.9(16) .
C21 N7 Zn12 102.0(14) .
C20 N7 Zn12 111.3(11) .
C19 N7 Zn12 114.5(13) .
C23 N8 C24 109.4(18) .
C23 N8 C22 113(2) .
C24 N8 C22 107.7(18) .
C23 N8 Zn12 112.0(13) .
C24 N8 Zn12 114.3(12) .
C22 N8 Zn12 100.2(14) .
C26 N9 C25 108.4(15) .
C26 N9 C27 109.5(14) .
C25 N9 C27 110.4(14) .
C26 N9 Zn13 112.6(11) .
C25 N9 Zn13 113.3(10) .
C27 N9 Zn13 102.6(10) .
C30 N10 C28 106.6(14) .
C30 N10 C29 109.8(14) .
C28 N10 C29 111.1(15) .
C30 N10 Zn13 112.7(10) .
C28 N10 Zn13 103.8(10) .
C29 N10 Zn13 112.6(10) .
C31 N11 C32 112.4(16) .
C31 N11 C33 107.4(15) .
C32 N11 C33 114.0(16) .
C31 N11 Zn14 112.5(11) .
C32 N11 Zn14 107.4(12) .
C33 N11 Zn14 102.7(11) .
C36 N12 C35 110.1(17) .
C36 N12 C34 108.7(17) .
C35 N12 C34 111.5(15) .
C36 N12 Zn14 112.3(11) .
C35 N12 Zn14 113.0(11) .
C34 N12 Zn14 100.9(11) .
N1 C3 C4 109.3(17) .
N2 C4 C3 111.7(17) .
C10 C9 N3 115(3) .
C10 C9A N3 112(3) .
C9 C10 N4 114(2) .
C9 C10 C9A 48(2) .
N4 C10 C9A 118(2) .
C16 C15 N5 110.7(14) .
N6 C16 C15 109.6(14) .
C22 C21 N7 123(3) .
C21 C22 N8 117(2) .
C28 C27 N9 110.3(14) .
C27 C28 N10 114.0(16) .
C34 C33 N11 115.0(18) .
C33 C34 N12 117.7(18) .
Cl1S C1S Cl1S 108.4(15) 6_767
Cl2S C2S Cl3S 114(2) .
Cl4S C3S Cl5S 90(2) .
Cl6S C4S Cl7S 114.6(16) .

loop_
_geom_bond_atom_site_label_1
_geom_bond_atom_site_label_2
_geom_bond_distance
_geom_bond_site_symmetry_2
Mn1 Cl1 2.386(5) .
Mn1 Se3 2.546(3) .
Mn1 Se2 2.551(3) .
Mn1 Se6 2.554(3) .
Mn2 Cl2 2.395(5) .
Mn2 Se11 2.532(3) .
Mn2 Se10 2.533(3) .
Mn2 Se1 2.544(3) .
Mn3 Se2 2.467(3) .
Mn3 Se11 2.495(3) .
Mn3 Se4 2.519(3) .
Mn3 Se13 2.640(3) .
Mn4 Se7 2.453(3) .
Mn4 Se9 2.456(3) .
Mn4 Se5 2.462(3) .
Mn4 Se13 2.832(3) .
Mn4 Mn7 3.227(3) .
Mn4 Mn8 3.236(3) .
Mn5 Se4 2.440(3) .
Mn5 Se8 2.443(3) .
Mn5 Se12 2.445(3) .
Mn5 Se13 2.841(3) .
Mn5 Mn7 3.230(3) .
Mn5 Mn6 3.238(3) .
Mn6 Se10 2.478(3) .
Mn6 Se12 2.528(3) .
Mn6 Se7 2.537(3) .
Mn6 Se13 2.604(3) .
Mn7 Se3 2.461(3) .
Mn7 Se5 2.506(3) .
Mn7 Se8 2.531(3) .
Mn7 Se13 2.610(3) .
Mn8 Se1 2.478(3) .
Mn8 Se6 2.500(3) .
Mn8 Se9 2.532(3) .
Mn8 Se13 2.614(3) .
Zn9 N1 2.172(13) .
Zn9 N2 2.195(13) .
Zn9 Se2 2.378(3) .
Zn9 Se1 2.394(3) .
Zn10 N3 2.164(14) .
Zn10 N4 2.178(13) .
Zn10 Se3 2.393(2) .
Zn10 Se4 2.401(2) .
Zn11 N6 2.188(13) .
Zn11 N5 2.200(13) .
Zn11 Se6 2.387(2) .
Zn11 Se5 2.404(2) .
Zn12 N7 2.144(14) .
Zn12 N8 2.178(15) .
Zn12 Se7 2.394(3) .
Zn12 Se8 2.396(2) .
Zn13 N10 2.139(14) .
Zn13 N9 2.177(12) .
Zn13 Se10 2.391(2) .
Zn13 Se9 2.402(2) .
Zn14 N12 2.166(14) .
Zn14 N11 2.170(14) .
Zn14 Se11 2.380(3) .
Zn14 Se12 2.406(3) .
N1 C2 1.48(3) .
N1 C3 1.49(2) .
N1 C1 1.51(3) .
N2 C5 1.43(2) .
N2 C4 1.48(2) .
N2 C6 1.50(2) .
N3 C8 1.33(4) .
N3 C7 1.41(3) .
N3 C9A 1.56(5) .
N3 C9 1.64(4) .
N3 C8A 1.69(5) .
N4 C11 1.44(2) .
N4 C10 1.45(2) .
N4 C12 1.47(2) .
N5 C13 1.47(2) .
N5 C14 1.49(2) .
N5 C15 1.53(2) .
N6 C18 1.44(2) .
N6 C16 1.46(2) .
N6 C17 1.52(2) .
N7 C21 1.36(3) .
N7 C20 1.47(2) .
N7 C19 1.47(3) .
N8 C23 1.46(3) .
N8 C24 1.47(2) .
N8 C22 1.48(3) .
N9 C26 1.44(2) .
N9 C25 1.47(2) .
N9 C27 1.55(2) .
N10 C30 1.46(2) .
N10 C28 1.46(2) .
N10 C29 1.55(2) .
N11 C31 1.42(2) .
N11 C32 1.48(2) .
N11 C33 1.49(2) .
N12 C36 1.43(2) .
N12 C35 1.49(2) .
N12 C34 1.53(2) .
C3 C4 1.52(3) .
C9 C10 1.32(4) .
C9A C10 1.45(5) .
C15 C16 1.51(2) .
C21 C22 1.32(3) .
C27 C28 1.45(2) .
C33 C34 1.34(3) .
C1S Cl1S 1.762(16) .
C1S Cl1S 1.762(16) 6_767
C2S Cl2S 1.59(3) .
C2S Cl3S 1.66(3) .
C3S Cl4S 1.75(3) .
C3S Cl5S 1.84(4) .
C4S Cl6S 1.57(2) .
C4S Cl7S 1.73(3) .

loop_
_geom_torsion_atom_site_label_1
_geom_torsion_atom_site_label_2
_geom_torsion_atom_site_label_3
_geom_torsion_atom_site_label_4
_geom_torsion
Se4 Mn5 Mn6 Se10 12.1(2)
Se8 Mn5 Mn6 Se10 161.49(15)
Se12 Mn5 Mn6 Se10 -81.81(17)
Se13 Mn5 Mn6 Se10 74.15(16)
Mn7 Mn5 Mn6 Se10 113.24(16)
Se4 Mn5 Mn6 Se12 93.96(13)
Se8 Mn5 Mn6 Se12 -116.70(11)
Se13 Mn5 Mn6 Se12 155.96(11)
Mn7 Mn5 Mn6 Se12 -164.95(10)
Se4 Mn5 Mn6 Se7 -155.88(11)
Se8 Mn5 Mn6 Se7 -6.53(11)
Se12 Mn5 Mn6 Se7 110.17(11)
Se13 Mn5 Mn6 Se7 -93.87(9)
Mn7 Mn5 Mn6 Se7 -54.78(9)
Se4 Mn5 Mn6 Se13 -62.01(12)
Se8 Mn5 Mn6 Se13 87.34(9)
Se12 Mn5 Mn6 Se13 -155.96(11)
Mn7 Mn5 Mn6 Se13 39.09(7)
Se7 Mn4 Mn7 Se3 161.42(15)
Se9 Mn4 Mn7 Se3 13.9(2)
Se5 Mn4 Mn7 Se3 -82.38(17)
Se13 Mn4 Mn7 Se3 74.83(16)
Mn8 Mn4 Mn7 Se3 31.08(17)
Se7 Mn4 Mn7 Se5 -116.20(11)
Se9 Mn4 Mn7 Se5 96.29(14)
Se13 Mn4 Mn7 Se5 157.21(11)
Mn8 Mn4 Mn7 Se5 113.46(9)
Se7 Mn4 Mn7 Se8 -7.66(11)
Se9 Mn4 Mn7 Se8 -155.17(12)
Se5 Mn4 Mn7 Se8 108.54(10)
Se13 Mn4 Mn7 Se8 -94.25(9)
Mn8 Mn4 Mn7 Se8 -138.00(9)
Se7 Mn4 Mn7 Se13 86.59(10)
Se9 Mn4 Mn7 Se13 -60.92(13)
Se5 Mn4 Mn7 Se13 -157.21(11)
Mn8 Mn4 Mn7 Se13 -43.75(7)
Se7 Mn4 Mn7 Mn5 40.46(10)
Se9 Mn4 Mn7 Mn5 -107.05(13)
Se5 Mn4 Mn7 Mn5 156.66(10)
Se13 Mn4 Mn7 Mn5 -46.13(7)
Mn8 Mn4 Mn7 Mn5 -89.88(7)
Se4 Mn5 Mn7 Se3 -10.20(11)
Se8 Mn5 Mn7 Se3 109.94(11)
Se12 Mn5 Mn7 Se3 -156.41(12)
Se13 Mn5 Mn7 Se3 -101.14(10)
Mn6 Mn5 Mn7 Se3 -140.08(9)
Se4 Mn5 Mn7 Se5 162.99(13)
Se8 Mn5 Mn7 Se5 -76.87(15)
Se12 Mn5 Mn7 Se5 16.8(2)
Se13 Mn5 Mn7 Se5 72.05(14)
Mn6 Mn5 Mn7 Se5 33.11(15)
Se4 Mn5 Mn7 Se8 -120.15(11)
Se12 Mn5 Mn7 Se8 93.65(14)
Se13 Mn5 Mn7 Se8 148.91(10)
Mn6 Mn5 Mn7 Se8 109.98(9)
Se4 Mn5 Mn7 Se13 90.94(9)
Se8 Mn5 Mn7 Se13 -148.91(10)
Se12 Mn5 Mn7 Se13 -55.27(13)
Mn6 Mn5 Mn7 Se13 -38.94(7)
Se4 Mn5 Mn7 Mn4 136.96(9)
Se8 Mn5 Mn7 Mn4 -102.89(9)
Se12 Mn5 Mn7 Mn4 -9.24(15)
Se13 Mn5 Mn7 Mn4 46.02(7)
Mn6 Mn5 Mn7 Mn4 7.09(8)
Se7 Mn4 Mn8 Se1 19.8(2)
Se9 Mn4 Mn8 Se1 -74.78(16)
Se5 Mn4 Mn8 Se1 168.26(14)
Se13 Mn4 Mn8 Se1 78.34(15)
Mn7 Mn4 Mn8 Se1 122.11(15)
Se7 Mn4 Mn8 Se6 -160.13(12)
Se9 Mn4 Mn8 Se6 105.32(10)
Se5 Mn4 Mn8 Se6 -11.64(11)
Se13 Mn4 Mn8 Se6 -101.56(9)
Mn7 Mn4 Mn8 Se6 -57.79(9)
Se7 Mn4 Mn8 Se9 94.56(14)
Se5 Mn4 Mn8 Se9 -116.96(11)
Se13 Mn4 Mn8 Se9 153.13(10)
Mn7 Mn4 Mn8 Se9 -163.11(10)
Se7 Mn4 Mn8 Se13 -58.57(13)
Se9 Mn4 Mn8 Se13 -153.13(10)
Se5 Mn4 Mn8 Se13 89.92(10)
Mn7 Mn4 Mn8 Se13 43.77(7)
N1 Zn9 Se1 Mn8 -100.9(4)
N2 Zn9 Se1 Mn8 170.3(4)
Se2 Zn9 Se1 Mn8 31.46(15)
N1 Zn9 Se1 Mn2 157.9(4)
N2 Zn9 Se1 Mn2 69.1(4)
Se2 Zn9 Se1 Mn2 -69.77(14)
Se6 Mn8 Se1 Zn9 47.24(12)
Se9 Mn8 Se1 Zn9 175.84(10)
Se13 Mn8 Se1 Zn9 -73.08(10)
Mn4 Mn8 Se1 Zn9 -132.65(15)
Se6 Mn8 Se1 Mn2 149.27(10)
Se9 Mn8 Se1 Mn2 -82.14(11)
Se13 Mn8 Se1 Mn2 28.95(11)
Mn4 Mn8 Se1 Mn2 -30.62(18)
Cl2 Mn2 Se1 Zn9 -103.39(15)
Se11 Mn2 Se1 Zn9 10.91(12)
Se10 Mn2 Se1 Zn9 142.36(10)
Cl2 Mn2 Se1 Mn8 161.30(14)
Se11 Mn2 Se1 Mn8 -84.40(11)
Se10 Mn2 Se1 Mn8 47.06(12)
N1 Zn9 Se2 Mn3 171.3(4)
N2 Zn9 Se2 Mn3 -98.9(4)
Se1 Zn9 Se2 Mn3 40.72(14)
N1 Zn9 Se2 Mn1 70.7(4)
N2 Zn9 Se2 Mn1 160.6(4)
Se1 Zn9 Se2 Mn1 -59.82(15)
Se11 Mn3 Se2 Zn9 41.23(12)
Se4 Mn3 Se2 Zn9 173.07(10)
Se13 Mn3 Se2 Zn9 -75.88(10)
Se11 Mn3 Se2 Mn1 146.06(10)
Se4 Mn3 Se2 Mn1 -82.10(11)
Se13 Mn3 Se2 Mn1 28.95(11)
Cl1 Mn1 Se2 Zn9 -105.84(15)
Se3 Mn1 Se2 Zn9 142.37(10)
Se6 Mn1 Se2 Zn9 8.54(13)
Cl1 Mn1 Se2 Mn3 159.86(14)
Se3 Mn1 Se2 Mn3 48.07(12)
Se6 Mn1 Se2 Mn3 -85.76(11)
N3 Zn10 Se3 Mn7 173.0(4)
N4 Zn10 Se3 Mn7 -97.2(4)
Se4 Zn10 Se3 Mn7 37.23(14)
N3 Zn10 Se3 Mn1 73.2(4)
N4 Zn10 Se3 Mn1 163.0(4)
Se4 Zn10 Se3 Mn1 -62.51(15)
Se5 Mn7 Se3 Zn10 175.83(10)
Se8 Mn7 Se3 Zn10 41.31(11)
Se13 Mn7 Se3 Zn10 -69.01(10)
Mn4 Mn7 Se3 Zn10 -126.91(15)
Mn5 Mn7 Se3 Zn10 -9.38(10)
Se5 Mn7 Se3 Mn1 -81.62(12)
Se8 Mn7 Se3 Mn1 143.85(10)
Se13 Mn7 Se3 Mn1 33.54(11)
Mn4 Mn7 Se3 Mn1 -24.36(18)
Mn5 Mn7 Se3 Mn1 93.16(10)
Cl1 Mn1 Se3 Zn10 -103.88(15)
Se2 Mn1 Se3 Zn10 7.51(13)
Se6 Mn1 Se3 Zn10 141.08(10)
Cl1 Mn1 Se3 Mn7 159.96(15)
Se2 Mn1 Se3 Mn7 -88.64(12)
Se6 Mn1 Se3 Mn7 44.92(12)
N3 Zn10 Se4 Mn5 179.3(4)
N4 Zn10 Se4 Mn5 89.8(4)
Se3 Zn10 Se4 Mn5 -45.36(14)
N3 Zn10 Se4 Mn3 -98.6(4)
N4 Zn10 Se4 Mn3 171.9(4)
Se3 Zn10 Se4 Mn3 36.73(14)
Se8 Mn5 Se4 Zn10 -27.44(13)
Se12 Mn5 Se4 Zn10 176.92(10)
Se13 Mn5 Se4 Zn10 74.29(9)
Mn7 Mn5 Se4 Zn10 23.24(9)
Mn6 Mn5 Se4 Zn10 117.48(12)
Se8 Mn5 Se4 Mn3 -121.75(12)
Se12 Mn5 Se4 Mn3 82.61(11)
Se13 Mn5 Se4 Mn3 -20.03(8)
Mn7 Mn5 Se4 Mn3 -71.07(8)
Mn6 Mn5 Se4 Mn3 23.17(12)
Se2 Mn3 Se4 Zn10 41.80(12)
Se11 Mn3 Se4 Zn10 175.38(10)
Se13 Mn3 Se4 Zn10 -73.11(9)
Se2 Mn3 Se4 Mn5 136.75(11)
Se11 Mn3 Se4 Mn5 -89.66(11)
Se13 Mn3 Se4 Mn5 21.84(9)
N6 Zn11 Se5 Mn4 178.7(4)
N5 Zn11 Se5 Mn4 90.3(4)
Se6 Zn11 Se5 Mn4 -44.25(15)
N6 Zn11 Se5 Mn7 -100.0(4)
N5 Zn11 Se5 Mn7 171.6(4)
Se6 Zn11 Se5 Mn7 37.03(14)
Se7 Mn4 Se5 Zn11 177.31(11)
Se9 Mn4 Se5 Zn11 -27.54(13)
Se13 Mn4 Se5 Zn11 75.36(9)
Mn7 Mn4 Se5 Zn11 92.93(9)
Mn8 Mn4 Se5 Zn11 24.20(10)
Se7 Mn4 Se5 Mn7 84.38(12)
Se9 Mn4 Se5 Mn7 -120.47(12)
Se13 Mn4 Se5 Mn7 -17.57(8)
Mn8 Mn4 Se5 Mn7 -68.73(9)
Se3 Mn7 Se5 Zn11 42.49(12)
Se8 Mn7 Se5 Zn11 178.30(9)
Se13 Mn7 Se5 Zn11 -75.15(10)
Mn4 Mn7 Se5 Zn11 -94.59(9)
Mn5 Mn7 Se5 Zn11 -130.11(13)
Se3 Mn7 Se5 Mn4 137.07(11)
Se8 Mn7 Se5 Mn4 -87.11(10)
Se13 Mn7 Se5 Mn4 19.44(9)
Mn5 Mn7 Se5 Mn4 -35.52(15)
N6 Zn11 Se6 Mn8 172.2(4)
N5 Zn11 Se6 Mn8 -98.0(4)
Se5 Zn11 Se6 Mn8 35.85(15)
N6 Zn11 Se6 Mn1 73.1(4)
N5 Zn11 Se6 Mn1 162.9(4)
Se5 Zn11 Se6 Mn1 -63.23(14)
Se1 Mn8 Se6 Zn11 171.86(10)
Se9 Mn8 Se6 Zn11 41.91(11)
Se13 Mn8 Se6 Zn11 -66.83(10)
Mn4 Mn8 Se6 Zn11 -8.21(10)
Se1 Mn8 Se6 Mn1 -84.42(12)
Se9 Mn8 Se6 Mn1 145.63(10)
Se13 Mn8 Se6 Mn1 36.89(11)
Mn4 Mn8 Se6 Mn1 95.51(9)
Cl1 Mn1 Se6 Zn11 -104.76(15)
Se3 Mn1 Se6 Zn11 8.96(13)
Se2 Mn1 Se6 Zn11 142.58(10)
Cl1 Mn1 Se6 Mn8 156.56(14)
Se3 Mn1 Se6 Mn8 -89.72(11)
Se2 Mn1 Se6 Mn8 43.90(12)
N7 Zn12 Se7 Mn4 -177.2(5)
N8 Zn12 Se7 Mn4 93.4(5)
Se8 Zn12 Se7 Mn4 -41.88(15)
N7 Zn12 Se7 Mn6 -95.6(5)
N8 Zn12 Se7 Mn6 174.9(5)
Se8 Zn12 Se7 Mn6 39.65(15)
Se9 Mn4 Se7 Zn12 173.29(11)
Se5 Mn4 Se7 Zn12 -31.27(14)
Se13 Mn4 Se7 Zn12 71.54(9)
Mn7 Mn4 Se7 Zn12 20.71(10)
Mn8 Mn4 Se7 Zn12 113.02(13)
Se9 Mn4 Se7 Mn6 80.07(12)
Se5 Mn4 Se7 Mn6 -124.48(12)
Se13 Mn4 Se7 Mn6 -21.68(8)
Mn7 Mn4 Se7 Mn6 -72.51(9)
Mn8 Mn4 Se7 Mn6 19.81(13)
Se10 Mn6 Se7 Zn12 175.91(10)
Se12 Mn6 Se7 Zn12 37.99(11)
Se13 Mn6 Se7 Zn12 -70.19(9)
Mn5 Mn6 Se7 Zn12 -11.95(10)
Se10 Mn6 Se7 Mn4 -89.95(11)
Se12 Mn6 Se7 Mn4 132.12(11)
Se13 Mn6 Se7 Mn4 23.95(9)
Mn5 Mn6 Se7 Mn4 82.19(9)
N7 Zn12 Se8 Mn5 89.0(5)
N8 Zn12 Se8 Mn5 178.9(5)
Se7 Zn12 Se8 Mn5 -44.95(15)
N7 Zn12 Se8 Mn7 170.4(5)
N8 Zn12 Se8 Mn7 -99.7(5)
Se7 Zn12 Se8 Mn7 36.45(15)
Se4 Mn5 Se8 Zn12 173.99(11)
Se12 Mn5 Se8 Zn12 -30.85(13)
Se13 Mn5 Se8 Zn12 71.42(9)
Mn7 Mn5 Se8 Zn12 95.02(9)
Mn6 Mn5 Se8 Zn12 20.90(10)
Se4 Mn5 Se8 Mn7 78.97(12)
Se12 Mn5 Se8 Mn7 -125.88(12)
Se13 Mn5 Se8 Mn7 -23.60(8)
Mn6 Mn5 Se8 Mn7 -74.12(9)
Se3 Mn7 Se8 Zn12 177.15(10)
Se5 Mn7 Se8 Zn12 40.15(11)
Se13 Mn7 Se8 Zn12 -68.20(9)
Mn4 Mn7 Se8 Zn12 -10.17(10)
Mn5 Mn7 Se8 Zn12 -94.31(9)
Se3 Mn7 Se8 Mn5 -88.54(11)
Se5 Mn7 Se8 Mn5 134.46(11)
Se13 Mn7 Se8 Mn5 26.10(9)
Mn4 Mn7 Se8 Mn5 84.14(9)
N10 Zn13 Se9 Mn4 89.8(4)
N9 Zn13 Se9 Mn4 -179.9(4)
Se10 Zn13 Se9 Mn4 -43.78(15)
N10 Zn13 Se9 Mn8 171.2(4)
N9 Zn13 Se9 Mn8 -98.6(4)
Se10 Zn13 Se9 Mn8 37.61(14)
Se7 Mn4 Se9 Zn13 -27.94(13)
Se5 Mn4 Se9 Zn13 176.52(11)
Se13 Mn4 Se9 Zn13 73.27(9)
Mn7 Mn4 Se9 Zn13 116.12(12)
Mn8 Mn4 Se9 Zn13 93.86(9)
Se7 Mn4 Se9 Mn8 -121.80(12)
Se5 Mn4 Se9 Mn8 82.66(12)
Se13 Mn4 Se9 Mn8 -20.58(8)
Mn7 Mn4 Se9 Mn8 22.26(13)
Se1 Mn8 Se9 Zn13 41.66(11)
Se6 Mn8 Se9 Zn13 174.15(9)
Se13 Mn8 Se9 Zn13 -73.73(9)
Mn4 Mn8 Se9 Zn13 -96.39(9)
Se1 Mn8 Se9 Mn4 138.05(11)
Se6 Mn8 Se9 Mn4 -89.46(10)
Se13 Mn8 Se9 Mn4 22.66(9)
N10 Zn13 Se10 Mn6 -98.2(4)
N9 Zn13 Se10 Mn6 170.5(4)
Se9 Zn13 Se10 Mn6 35.78(14)
N10 Zn13 Se10 Mn2 160.7(4)
N9 Zn13 Se10 Mn2 69.4(4)
Se9 Zn13 Se10 Mn2 -65.30(14)
Se12 Mn6 Se10 Zn13 177.54(10)
Se7 Mn6 Se10 Zn13 41.40(12)
Se13 Mn6 Se10 Zn13 -68.34(10)
Mn5 Mn6 Se10 Zn13 -125.90(16)
Se12 Mn6 Se10 Mn2 -80.20(12)
Se7 Mn6 Se10 Mn2 143.66(10)
Se13 Mn6 Se10 Mn2 33.93(11)
Mn5 Mn6 Se10 Mn2 -23.64(19)
Cl2 Mn2 Se10 Zn13 -105.54(14)
Se11 Mn2 Se10 Zn13 140.02(10)
Se1 Mn2 Se10 Zn13 9.94(12)
Cl2 Mn2 Se10 Mn6 157.37(14)
Se11 Mn2 Se10 Mn6 42.92(12)
Se1 Mn2 Se10 Mn6 -87.16(11)
N12 Zn14 Se11 Mn3 170.3(4)
N11 Zn14 Se11 Mn3 -98.9(4)
Se12 Zn14 Se11 Mn3 37.16(15)
N12 Zn14 Se11 Mn2 68.2(4)
N11 Zn14 Se11 Mn2 159.0(4)
Se12 Zn14 Se11 Mn2 -64.98(15)
Se2 Mn3 Se11 Zn14 172.49(10)
Se4 Mn3 Se11 Zn14 39.82(12)
Se13 Mn3 Se11 Zn14 -69.10(10)
Se2 Mn3 Se11 Mn2 -83.53(12)
Se4 Mn3 Se11 Mn2 143.80(10)
Se13 Mn3 Se11 Mn2 34.88(11)
Cl2 Mn2 Se11 Zn14 -103.37(15)
Se10 Mn2 Se11 Zn14 10.48(13)
Se1 Mn2 Se11 Zn14 141.66(10)
Cl2 Mn2 Se11 Mn3 159.23(14)
Se10 Mn2 Se11 Mn3 -86.91(11)
Se1 Mn2 Se11 Mn3 44.26(12)
N12 Zn14 Se12 Mn5 -178.8(4)
N11 Zn14 Se12 Mn5 90.7(4)
Se11 Zn14 Se12 Mn5 -43.89(15)
N12 Zn14 Se12 Mn6 -97.4(4)
N11 Zn14 Se12 Mn6 172.2(4)
Se11 Zn14 Se12 Mn6 37.58(15)
Se4 Mn5 Se12 Zn14 -29.42(13)
Se8 Mn5 Se12 Zn14 174.58(11)
Se13 Mn5 Se12 Zn14 73.19(9)
Mn7 Mn5 Se12 Zn14 112.92(13)
Mn6 Mn5 Se12 Zn14 91.60(9)
Se4 Mn5 Se12 Mn6 -121.01(12)
Se8 Mn5 Se12 Mn6 82.98(12)
Se13 Mn5 Se12 Mn6 -18.41(8)
Mn7 Mn5 Se12 Mn6 21.32(14)
Se10 Mn6 Se12 Zn14 41.60(12)
Se7 Mn6 Se12 Zn14 177.49(10)
Se13 Mn6 Se12 Zn14 -75.34(9)
Mn5 Mn6 Se12 Zn14 -95.77(9)
Se10 Mn6 Se12 Mn5 137.37(11)
Se7 Mn6 Se12 Mn5 -86.74(11)
Se13 Mn6 Se12 Mn5 20.43(9)
Se10 Mn6 Se13 Mn7 157.55(9)
Se12 Mn6 Se13 Mn7 -78.12(11)
Se7 Mn6 Se13 Mn7 39.15(12)
Mn5 Mn6 Se13 Mn7 -60.01(9)
Se10 Mn6 Se13 Mn8 33.05(12)
Se12 Mn6 Se13 Mn8 157.38(9)
Se7 Mn6 Se13 Mn8 -85.36(10)
Mn5 Mn6 Se13 Mn8 175.48(10)
Se10 Mn6 Se13 Mn3 -78.53(11)
Se12 Mn6 Se13 Mn3 45.81(11)
Se7 Mn6 Se13 Mn3 163.07(9)
Mn5 Mn6 Se13 Mn3 63.91(8)
Se10 Mn6 Se13 Mn4 97.13(10)
Se12 Mn6 Se13 Mn4 -138.54(9)
Se7 Mn6 Se13 Mn4 -21.27(8)
Mn5 Mn6 Se13 Mn4 -120.44(8)
Se10 Mn6 Se13 Mn5 -142.43(10)
Se12 Mn6 Se13 Mn5 -18.10(8)
Se7 Mn6 Se13 Mn5 99.16(9)
Se3 Mn7 Se13 Mn6 157.32(10)
Se5 Mn7 Se13 Mn6 -78.22(11)
Se8 Mn7 Se13 Mn6 37.12(12)
Mn4 Mn7 Se13 Mn6 -60.79(9)
Mn5 Mn7 Se13 Mn6 60.18(9)
Se3 Mn7 Se13 Mn8 -77.85(11)
Se5 Mn7 Se13 Mn8 46.61(11)
Se8 Mn7 Se13 Mn8 161.95(9)
Mn4 Mn7 Se13 Mn8 64.04(9)
Mn5 Mn7 Se13 Mn8 -174.99(10)
Se3 Mn7 Se13 Mn3 33.62(12)
Se5 Mn7 Se13 Mn3 158.09(9)
Se8 Mn7 Se13 Mn3 -86.57(10)
Mn4 Mn7 Se13 Mn3 175.52(10)
Mn5 Mn7 Se13 Mn3 -63.51(8)
Se3 Mn7 Se13 Mn4 -141.89(10)
Se5 Mn7 Se13 Mn4 -17.42(8)
Se8 Mn7 Se13 Mn4 97.92(9)
Mn5 Mn7 Se13 Mn4 120.98(8)
Se3 Mn7 Se13 Mn5 97.13(10)
Se5 Mn7 Se13 Mn5 -138.40(9)
Se8 Mn7 Se13 Mn5 -23.06(8)
Mn4 Mn7 Se13 Mn5 -120.98(8)
Se1 Mn8 Se13 Mn6 -74.31(11)
Se6 Mn8 Se13 Mn6 158.77(9)
Se9 Mn8 Se13 Mn6 44.18(11)
Mn4 Mn8 Se13 Mn6 64.39(9)
Se1 Mn8 Se13 Mn7 157.39(9)
Se6 Mn8 Se13 Mn7 30.46(12)
Se9 Mn8 Se13 Mn7 -84.12(10)
Mn4 Mn8 Se13 Mn7 -63.92(9)
Se1 Mn8 Se13 Mn3 41.42(11)
Se6 Mn8 Se13 Mn3 -85.50(10)
Se9 Mn8 Se13 Mn3 159.91(8)
Mn4 Mn8 Se13 Mn3 -179.88(9)
Se1 Mn8 Se13 Mn4 -138.70(10)
Se6 Mn8 Se13 Mn4 94.38(9)
Se9 Mn8 Se13 Mn4 -20.20(8)
Se1 Mn8 Se13 Mn5 47.5(10)
Se6 Mn8 Se13 Mn5 -79.4(10)
Se9 Mn8 Se13 Mn5 166.0(10)
Mn4 Mn8 Se13 Mn5 -173.8(10)
Se2 Mn3 Se13 Mn6 156.91(9)
Se11 Mn3 Se13 Mn6 33.13(12)
Se4 Mn3 Se13 Mn6 -83.54(10)
Se2 Mn3 Se13 Mn7 -75.35(11)
Se11 Mn3 Se13 Mn7 160.87(9)
Se4 Mn3 Se13 Mn7 44.20(11)
Se2 Mn3 Se13 Mn8 40.51(11)
Se11 Mn3 Se13 Mn8 -83.27(10)
Se4 Mn3 Se13 Mn8 160.06(9)
Se2 Mn3 Se13 Mn4 39.1(11)
Se11 Mn3 Se13 Mn4 -84.6(11)
Se4 Mn3 Se13 Mn4 158.7(11)
Se2 Mn3 Se13 Mn5 -138.92(10)
Se11 Mn3 Se13 Mn5 97.30(9)
Se4 Mn3 Se13 Mn5 -19.37(8)
Se7 Mn4 Se13 Mn6 21.80(8)
Se9 Mn4 Se13 Mn6 -97.09(9)
Se5 Mn4 Se13 Mn6 142.45(9)
Mn7 Mn4 Se13 Mn6 124.99(9)
Mn8 Mn4 Se13 Mn6 -117.70(9)
Se7 Mn4 Se13 Mn7 -103.18(9)
Se9 Mn4 Se13 Mn7 137.93(10)
Se5 Mn4 Se13 Mn7 17.46(8)
Mn8 Mn4 Se13 Mn7 117.31(9)
Se7 Mn4 Se13 Mn8 139.50(10)
Se9 Mn4 Se13 Mn8 20.62(8)
Se5 Mn4 Se13 Mn8 -99.85(9)
Mn7 Mn4 Se13 Mn8 -117.31(9)
Se7 Mn4 Se13 Mn3 140.9(11)
Se9 Mn4 Se13 Mn3 22.0(11)
Se5 Mn4 Se13 Mn3 -98.4(11)
Mn7 Mn4 Se13 Mn3 -115.9(11)
Mn8 Mn4 Se13 Mn3 1.4(11)
Se7 Mn4 Se13 Mn5 -41.09(10)
Se9 Mn4 Se13 Mn5 -159.98(8)
Se5 Mn4 Se13 Mn5 79.55(10)
Mn7 Mn4 Se13 Mn5 62.09(8)
Mn8 Mn4 Se13 Mn5 179.40(10)
Se4 Mn5 Se13 Mn6 136.84(9)
Se8 Mn5 Se13 Mn6 -101.59(9)
Se12 Mn5 Se13 Mn6 18.49(8)
Mn7 Mn5 Se13 Mn6 -125.29(9)
Se4 Mn5 Se13 Mn7 -97.88(9)
Se8 Mn5 Se13 Mn7 23.70(8)
Se12 Mn5 Se13 Mn7 143.78(9)
Mn6 Mn5 Se13 Mn7 125.29(9)
Se4 Mn5 Se13 Mn8 13.5(10)
Se8 Mn5 Se13 Mn8 135.1(10)
Se12 Mn5 Se13 Mn8 -104.8(10)
Mn7 Mn5 Se13 Mn8 111.4(10)
Mn6 Mn5 Se13 Mn8 -123.3(10)
Se4 Mn5 Se13 Mn3 19.82(8)
Se8 Mn5 Se13 Mn3 141.39(9)
Se12 Mn5 Se13 Mn3 -98.53(9)
Mn7 Mn5 Se13 Mn3 117.69(8)
Mn6 Mn5 Se13 Mn3 -117.02(9)
Se4 Mn5 Se13 Mn4 -160.01(8)
Se8 Mn5 Se13 Mn4 -38.43(10)
Se12 Mn5 Se13 Mn4 81.64(10)
Mn7 Mn5 Se13 Mn4 -62.13(8)
Mn6 Mn5 Se13 Mn4 63.15(8)
N2 Zn9 N1 C2 135.9(14)
Se2 Zn9 N1 C2 -117.3(13)
Se1 Zn9 N1 C2 26.5(14)
N2 Zn9 N1 C3 21.6(12)
Se2 Zn9 N1 C3 128.4(12)
Se1 Zn9 N1 C3 -87.8(12)
N2 Zn9 N1 C1 -102.1(17)
Se2 Zn9 N1 C1 4.6(18)
Se1 Zn9 N1 C1 148.4(17)
N1 Zn9 N2 C5 127.8(11)
Se2 Zn9 N2 C5 19.4(11)
Se1 Zn9 N2 C5 -129.2(10)
N1 Zn9 N2 C4 7.8(13)
Se2 Zn9 N2 C4 -100.6(13)
Se1 Zn9 N2 C4 110.8(12)
N1 Zn9 N2 C6 -111.2(13)
Se2 Zn9 N2 C6 140.4(12)
Se1 Zn9 N2 C6 -8.2(13)
N4 Zn10 N3 C8 99(2)
Se3 Zn10 N3 C8 -153(2)
Se4 Zn10 N3 C8 -7(2)
N4 Zn10 N3 C7 -119.0(17)
Se3 Zn10 N3 C7 -10.9(17)
Se4 Zn10 N3 C7 135.1(16)
N4 Zn10 N3 C9A 20(2)
Se3 Zn10 N3 C9A 128(2)
Se4 Zn10 N3 C9A -86(2)
N4 Zn10 N3 C9 -21.7(15)
Se3 Zn10 N3 C9 86.4(15)
Se4 Zn10 N3 C9 -127.6(14)
N4 Zn10 N3 C8A 132(2)
Se3 Zn10 N3 C8A -120(2)
Se4 Zn10 N3 C8A 26(2)
N3 Zn10 N4 C11 122.8(12)
Se3 Zn10 N4 C11 16.3(12)
Se4 Zn10 N4 C11 -129.3(11)
N3 Zn10 N4 C10 0.3(12)
Se3 Zn10 N4 C10 -106.2(11)
Se4 Zn10 N4 C10 108.2(11)
N3 Zn10 N4 C12 -119.7(14)
Se3 Zn10 N4 C12 133.9(12)
Se4 Zn10 N4 C12 -11.8(14)
N6 Zn11 N5 C13 131.5(12)
Se6 Zn11 N5 C13 22.7(12)
Se5 Zn11 N5 C13 -122.0(11)
N6 Zn11 N5 C14 -106.2(12)
Se6 Zn11 N5 C14 145.1(11)
Se5 Zn11 N5 C14 0.3(12)
N6 Zn11 N5 C15 14.8(10)
Se6 Zn11 N5 C15 -94.0(9)
Se5 Zn11 N5 C15 121.3(9)
N5 Zn11 N6 C18 -106.0(11)
Se6 Zn11 N6 C18 1.9(11)
Se5 Zn11 N6 C18 148.2(10)
N5 Zn11 N6 C16 14.9(11)
Se6 Zn11 N6 C16 122.8(10)
Se5 Zn11 N6 C16 -90.8(11)
N5 Zn11 N6 C17 135.0(11)
Se6 Zn11 N6 C17 -117.1(10)
Se5 Zn11 N6 C17 29.2(11)
N8 Zn12 N7 C21 7.6(17)
Se7 Zn12 N7 C21 -100.8(16)
Se8 Zn12 N7 C21 113.0(16)
N8 Zn12 N7 C20 -110.9(13)
Se7 Zn12 N7 C20 140.7(12)
Se8 Zn12 N7 C20 -5.5(14)
N8 Zn12 N7 C19 125.0(15)
Se7 Zn12 N7 C19 16.6(15)
Se8 Zn12 N7 C19 -129.6(14)
N7 Zn12 N8 C23 -109.3(19)
Se7 Zn12 N8 C23 -4.9(19)
Se8 Zn12 N8 C23 142.0(18)
N7 Zn12 N8 C24 125.5(14)
Se7 Zn12 N8 C24 -130.0(12)
Se8 Zn12 N8 C24 16.8(14)
N7 Zn12 N8 C22 10.7(15)
Se7 Zn12 N8 C22 115.2(15)
Se8 Zn12 N8 C22 -98.0(15)
N10 Zn13 N9 C26 -105.6(13)
Se10 Zn13 N9 C26 0.9(13)
Se9 Zn13 N9 C26 146.6(11)
N10 Zn13 N9 C25 131.0(13)
Se10 Zn13 N9 C25 -122.5(12)
Se9 Zn13 N9 C25 23.2(13)
N10 Zn13 N9 C27 12.0(11)
Se10 Zn13 N9 C27 118.5(10)
Se9 Zn13 N9 C27 -95.8(10)
N9 Zn13 N10 C30 129.5(11)
Se10 Zn13 N10 C30 19.5(11)
Se9 Zn13 N10 C30 -125.2(10)
N9 Zn13 N10 C28 14.6(11)
Se10 Zn13 N10 C28 -95.4(10)
Se9 Zn13 N10 C28 120.0(10)
N9 Zn13 N10 C29 -105.7(13)
Se10 Zn13 N10 C29 144.4(12)
Se9 Zn13 N10 C29 -0.3(14)
N12 Zn14 N11 C31 128.5(13)
Se11 Zn14 N11 C31 18.8(13)
Se12 Zn14 N11 C31 -127.4(12)
N12 Zn14 N11 C32 -107.3(13)
Se11 Zn14 N11 C32 143.0(12)
Se12 Zn14 N11 C32 -3.2(13)
N12 Zn14 N11 C33 13.3(12)
Se11 Zn14 N11 C33 -96.4(11)
Se12 Zn14 N11 C33 117.4(11)
N11 Zn14 N12 C36 -107.4(15)
Se11 Zn14 N12 C36 -2.4(16)
Se12 Zn14 N12 C36 143.0(14)
N11 Zn14 N12 C35 127.4(13)
Se11 Zn14 N12 C35 -127.6(12)
Se12 Zn14 N12 C35 17.8(13)
N11 Zn14 N12 C34 8.2(12)
Se11 Zn14 N12 C34 113.2(11)
Se12 Zn14 N12 C34 -101.4(12)
C2 N1 C3 C4 -165.3(17)
C1 N1 C3 C4 71(2)
Zn9 N1 C3 C4 -47.8(18)
C5 N2 C4 C3 -157.8(17)
C6 N2 C4 C3 82(2)
Zn9 N2 C4 C3 -37(2)
N1 C3 C4 N2 61(2)
C8 N3 C9 C10 -71(4)
C7 N3 C9 C10 164(3)
C9A N3 C9 C10 -55(3)
C8A N3 C9 C10 -89(4)
Zn10 N3 C9 C10 49(3)
C8 N3 C9A C10 -149(4)
C7 N3 C9A C10 95(4)
C9 N3 C9A C10 46(3)
C8A N3 C9A C10 -155(3)
Zn10 N3 C9A C10 -38(4)
N3 C9 C10 N4 -56(3)
N3 C9 C10 C9A 51(3)
C11 N4 C10 C9 -94(3)
C12 N4 C10 C9 150(2)
Zn10 N4 C10 C9 29(3)
C11 N4 C10 C9A -148(3)
C12 N4 C10 C9A 96(3)
Zn10 N4 C10 C9A -24(3)
N3 C9A C10 C9 -53(3)
N3 C9A C10 N4 45(4)
C13 N5 C15 C16 -162.7(14)
C14 N5 C15 C16 78.3(17)
Zn11 N5 C15 C16 -43.0(15)
C18 N6 C16 C15 75.6(17)
C17 N6 C16 C15 -164.0(14)
Zn11 N6 C16 C15 -43.1(16)
N5 C15 C16 N6 61.4(18)
C20 N7 C21 C22 87(3)
C19 N7 C21 C22 -153(3)
Zn12 N7 C21 C22 -31(3)
N7 C21 C22 N8 47(5)
C23 N8 C22 C21 89(3)
C24 N8 C22 C21 -151(3)
Zn12 N8 C22 C21 -31(3)
C26 N9 C27 C28 81.7(19)
C25 N9 C27 C28 -159.0(16)
Zn13 N9 C27 C28 -38.0(17)
N9 C27 C28 N10 58(2)
C30 N10 C28 C27 -162.0(15)
C29 N10 C28 C27 78.3(19)
Zn13 N10 C28 C27 -42.9(17)
C31 N11 C33 C34 -156.5(19)
C32 N11 C33 C34 78(2)
Zn14 N11 C33 C34 -38(2)
N11 C33 C34 N12 53(3)
C36 N12 C34 C33 84(2)
C35 N12 C34 C33 -155(2)
Zn14 N12 C34 C33 -34(2)
